data_2007831
loop_
_publ_author_name
'Elerman, Yal\;cin'
'Elmali, Ayhan'
'Kabak, Mehmet'
'Svoboda, Ingrid'

_publ_section_title
;
 <i>N</i>,<i>N</i>'-Bis(5-bromo-2-hydroxybenzylidene)-1,3-propanediamine
;
_journal_issue 11
_journal_name_full 'Acta Crystallographica Section C'
_journal_page_first 1701
_journal_page_last 1703
_journal_paper_doi 10.1107/S0108270198005046
_journal_volume 54
_journal_year 1998
_chemical_formula_moiety 'C17 H16 Br2 N2 O2'
_chemical_formula_sum 'C17 H16 Br2 N2 O2'
_chemical_formula_weight 440.14
_chemical_name_systematic
;
 ?
;
_space_group_IT_number 14
_symmetry_cell_setting monoclinic
_symmetry_space_group_name_Hall '-P 2yn'
_symmetry_space_group_name_H-M 'P 1 21/n 1'
_audit_creation_method SHELXL
_cell_angle_alpha 90.00
_cell_angle_beta 96.350(10)
_cell_angle_gamma 90.00
_cell_formula_units_Z 4
_cell_length_a 11.438(2)
_cell_length_b 8.9020(10)
_cell_length_c 17.189(3)
_cell_measurement_reflns_used 25
_cell_measurement_temperature 300(2)
_cell_measurement_theta_max 12.30
_cell_measurement_theta_min 3.41
_cell_volume 1739.5(5)
_computing_cell_refinement 'Nonius Diffractometer Control Software'
_computing_data_collection 'Nonius Diffractometer Control Software (Nonius, 1993)'
_computing_data_reduction 'REDU4 (Stoe, 1991)'
_computing_molecular_graphics 'ORTEPII (Johnson, 1976)'
_computing_publication_material SHELXL93
_computing_structure_refinement 'SHELXL93 (Sheldrick, 1993)'
_computing_structure_solution 'SHELXS86 (Sheldrick, 1985)'
_diffrn_ambient_temperature 300(2)
_diffrn_measurement_device 'Enraf-Nonius CAD-4'
_diffrn_measurement_method \q/2\q
_diffrn_radiation_monochromator graphite
_diffrn_radiation_source 'fine-focus sealed tube'
_diffrn_radiation_type MoK\a
_diffrn_radiation_wavelength 0.71069
_diffrn_reflns_av_R_equivalents 0.0790
_diffrn_reflns_av_sigmaI/netI 0.1008
_diffrn_reflns_limit_h_max 11
_diffrn_reflns_limit_h_min -14
_diffrn_reflns_limit_k_max 0
_diffrn_reflns_limit_k_min -10
_diffrn_reflns_limit_l_max 21
_diffrn_reflns_limit_l_min -21
_diffrn_reflns_number 6580
_diffrn_reflns_theta_max 25.98
_diffrn_reflns_theta_min 2.04
_diffrn_standards_decay_% 2.7
_diffrn_standards_interval_time 120
_diffrn_standards_number 3
_exptl_absorpt_coefficient_mu 4.670
_exptl_absorpt_correction_T_max 0.627
_exptl_absorpt_correction_T_min 0.272
_exptl_absorpt_correction_type psi-scan
_exptl_absorpt_process_details ' (North, Phillips & Mathews, 1968) '
_exptl_crystal_colour yellow
_exptl_crystal_density_diffrn 1.681
_exptl_crystal_density_meas ?
_exptl_crystal_description prism
_exptl_crystal_F_000 872
_exptl_crystal_size_max 0.25
_exptl_crystal_size_mid 0.15
_exptl_crystal_size_min 0.10
_refine_diff_density_max 0.444
_refine_diff_density_min -0.467
_refine_ls_extinction_method none
_refine_ls_goodness_of_fit_all 0.980
_refine_ls_goodness_of_fit_obs 1.090
_refine_ls_hydrogen_treatment noref
_refine_ls_matrix_type full
_refine_ls_number_parameters 214
_refine_ls_number_reflns 3403
_refine_ls_number_restraints 0
_refine_ls_restrained_S_all 0.983
_refine_ls_restrained_S_obs 1.090
_refine_ls_R_factor_all 0.1253
_refine_ls_R_factor_obs 0.0365
_refine_ls_shift/esd_max 0.006
_refine_ls_shift/esd_mean 0.000
_refine_ls_structure_factor_coef Fsqd
_refine_ls_weighting_details 'w = 1/[\s^2^(Fo^2^)+(0.0364P)^2^+0.3240P] where P=(Fo^2^+2Fc^2^)/3'
_refine_ls_weighting_scheme calc
_refine_ls_wR_factor_all 0.0967
_refine_ls_wR_factor_obs 0.0727
_reflns_number_observed 1674
_reflns_number_total 3405
_reflns_observed_criterion >2sigma(I)
_cod_data_source_file jz1285.cif
_cod_data_source_block jz1285
_cod_depositor_comments
;
The following automatic conversions were performed:
'_symmetry_cell_setting' value 'Monoclinic' changed to 'monoclinic'
according to '/home/saulius/struct/CIF-dictionaries/cif_core.dic'
dictionary named 'cif_core.dic' version 2.4.1 from 2010-06-29.

Automatic conversion script
Id: cif_fix_enum 1527 2010-12-29 10:47:43Z saulius 

The following automatic conversions were performed:

'_symmetry_cell_setting' value 'Monoclinic' changed to 'monoclinic'
according to /home/saulius/struct/CIF-dictionaries/cif_core.dic
dictionary named 'cif_core.dic' version 2.4.1 from 2010-06-29.

Automatic conversion script
Id: cif_fix_values 1715 2011-07-08 13:25:40Z adriana 

The following automatic conversions were performed:

'_exptl_crystal_density_meas' value 'not_measured' was changed to '?'
- the value is perceived as not measured.

Automatic conversion script
Id: cif_fix_values 3008 2015-01-20 13:52:24Z robertas 

The following automatic conversions were performed:

'_refine_ls_weighting_scheme' value 'calc w =
1/[\s^2^(Fo^2^)+(0.0364P)^2^+0.3240P] where P=(Fo^2^+2Fc^2^)/3' was
changed to 'calc'. New tag '_refine_ls_weighting_details' was
created. The value of the new tag was set to 'w =
1/[\s^2^(Fo^2^)+(0.0364P)^2^+0.3240P] where P=(Fo^2^+2Fc^2^)/3'.

Automatic conversion script
Id: cif_fix_values 3143 2015-03-26 13:38:13Z robertas 
;
_cod_original_sg_symbol_H-M 'P 21/n'
_cod_database_code 2007831

loop_
_symmetry_equiv_pos_as_xyz
'x, y, z'
'x+1/2, -y+1/2, z+1/2'
'-x, -y, -z'
'-x-1/2, y-1/2, -z-1/2'

loop_
_atom_site_aniso_label
_atom_site_aniso_U_11
_atom_site_aniso_U_22
_atom_site_aniso_U_33
_atom_site_aniso_U_12
_atom_site_aniso_U_13
_atom_site_aniso_U_23
O1 0.057(2) 0.067(2) 0.092(3) -0.0250(15) -0.003(2) 0.022(2)
C1 0.049(2) 0.046(2) 0.055(3) -0.009(2) 0.000(2) -0.003(2)
C2 0.064(3) 0.048(3) 0.059(3) -0.007(2) 0.001(2) 0.005(2)
C3 0.058(2) 0.051(3) 0.055(3) 0.004(2) -0.008(2) -0.006(2)
C4 0.047(2) 0.056(3) 0.054(3) -0.004(2) 0.005(2) -0.006(2)
Br1 0.0427(2) 0.0951(4) 0.0835(4) -0.0103(2) 0.0008(2) 0.0045(3)
C5 0.046(2) 0.060(3) 0.049(3) -0.006(2) 0.001(2) 0.005(2)
C6 0.048(2) 0.049(2) 0.041(2) -0.009(2) 0.002(2) -0.003(2)
C7 0.046(2) 0.069(3) 0.048(3) -0.004(2) 0.000(2) 0.006(2)
N1 0.046(2) 0.072(2) 0.054(2) -0.005(2) -0.003(2) 0.001(2)
C8 0.050(2) 0.079(3) 0.062(3) -0.003(2) -0.004(2) -0.001(3)
C9 0.055(2) 0.071(3) 0.059(3) 0.000(2) -0.004(2) -0.010(3)
C10 0.055(2) 0.059(3) 0.084(4) -0.005(2) -0.001(2) -0.010(3)
N2 0.043(2) 0.054(2) 0.061(2) 0.0075(15) 0.0015(15) -0.004(2)
C11 0.049(2) 0.046(2) 0.051(3) 0.006(2) 0.007(2) 0.000(2)
C12 0.049(2) 0.045(2) 0.037(2) 0.007(2) 0.003(2) -0.001(2)
C13 0.054(2) 0.053(2) 0.048(3) 0.004(2) 0.010(2) 0.004(2)
C14 0.057(2) 0.060(3) 0.052(3) -0.011(2) 0.007(2) 0.003(2)
Br2 0.0546(3) 0.1014(4) 0.0810(4) -0.0172(3) 0.0035(2) -0.0128(3)
C15 0.086(3) 0.052(3) 0.059(3) -0.013(3) -0.003(3) -0.003(2)
C16 0.088(3) 0.045(3) 0.075(4) 0.016(3) -0.001(3) -0.002(3)
C17 0.061(2) 0.050(3) 0.049(3) 0.011(2) 0.001(2) 0.000(2)
O2 0.061(2) 0.067(2) 0.092(3) 0.024(2) 0.000(2) -0.015(2)

loop_
_atom_site_label
_atom_site_fract_x
_atom_site_fract_y
_atom_site_fract_z
_atom_site_U_iso_or_equiv
_atom_site_thermal_displace_type
_atom_site_calc_flag
_atom_site_refinement_flags
_atom_site_occupancy
_atom_site_disorder_group
_atom_site_type_symbol
O1 -0.3847(3) -0.1497(3) 0.8649(2) 0.0727(10) Uani d . 1 . O
H1O -0.436(5) -0.113(6) 0.821(4) 0.100 Uiso d . 1 . H
C1 -0.2760(3) -0.0954(4) 0.8612(3) 0.0502(10) Uani d . 1 . C
C2 -0.1854(4) -0.1408(5) 0.9164(3) 0.0578(11) Uani d . 1 . C
H2 -0.2006(4) -0.2085(5) 0.9552(3) 0.100 Uiso calc R 1 . H
C3 -0.0738(4) -0.0869(4) 0.9143(3) 0.0557(11) Uani d . 1 . C
H3 -0.0130(4) -0.1201(4) 0.9506(3) 0.100 Uiso calc R 1 . H
C4 -0.0519(3) 0.0178(5) 0.8576(3) 0.0523(11) Uani d . 1 . C
Br1 0.10155(3) 0.09952(6) 0.85939(3) 0.0742(2) Uani d . 1 . Br
C5 -0.1403(3) 0.0646(5) 0.8035(3) 0.0520(10) Uani d . 1 . C
H5 -0.1245(3) 0.1341(5) 0.7657(3) 0.100 Uiso calc R 1 . H
C6 -0.2540(3) 0.0096(4) 0.8042(2) 0.0463(10) Uani d . 1 . C
C7 -0.3480(3) 0.0602(5) 0.7466(3) 0.0548(11) Uani d . 1 . C
H7 -0.3313(3) 0.1284(5) 0.7084(3) 0.100 Uiso calc R 1 . H
N1 -0.4522(3) 0.0132(4) 0.7474(2) 0.0579(9) Uani d . 1 . N
C8 -0.5451(3) 0.0646(5) 0.6882(3) 0.0644(12) Uani d . 1 . C
H8A -0.5824(3) -0.0213(5) 0.6610(3) 0.100 Uiso calc R 1 . H
H8B -0.5115(3) 0.1270(5) 0.6501(3) 0.100 Uiso calc R 1 . H
C9 -0.6362(4) 0.1540(5) 0.7269(3) 0.0623(12) Uani d . 1 . C
H9A -0.6638(4) 0.0943(5) 0.7684(3) 0.100 Uiso calc R 1 . H
H9B -0.5997(4) 0.2440(5) 0.7503(3) 0.100 Uiso calc R 1 . H
C10 -0.7402(4) 0.1980(5) 0.6691(3) 0.0668(13) Uani d . 1 . C
H10A -0.7915(4) 0.2644(5) 0.6945(3) 0.100 Uiso calc R 1 . H
H10B -0.7124(4) 0.2523(5) 0.6258(3) 0.100 Uiso calc R 1 . H
N2 -0.8067(3) 0.0663(4) 0.6391(2) 0.0531(9) Uani d . 1 . N
C11 -0.9185(3) 0.0747(4) 0.6301(2) 0.0488(10) Uani d . 1 . C
H11 -0.9540(3) 0.1634(4) 0.6439(2) 0.100 Uiso calc R 1 . H
C12 -0.9924(3) -0.0483(4) 0.5994(2) 0.0438(9) Uani d . 1 . C
C13 -1.1147(3) -0.0315(5) 0.5894(2) 0.0512(10) Uani d . 1 . C
H13 -1.1481(3) 0.0589(5) 0.6026(2) 0.100 Uiso calc R 1 . H
C14 -1.1855(4) -0.1463(5) 0.5604(3) 0.0560(11) Uani d . 1 . C
Br2 -1.35053(4) -0.11914(6) 0.54553(3) 0.0793(2) Uani d . 1 . Br
C15 -1.1361(4) -0.2816(5) 0.5396(3) 0.0663(13) Uani d . 1 . C
H15 -1.1840(4) -0.3598(5) 0.5192(3) 0.100 Uiso calc R 1 . H
C16 -1.0163(4) -0.2982(5) 0.5494(3) 0.0701(13) Uani d . 1 . C
H16 -0.9838(4) -0.3895(5) 0.5366(3) 0.100 Uiso calc R 1 . H
C17 -0.9431(4) -0.1839(5) 0.5775(3) 0.0536(11) Uani d . 1 . C
O2 -0.8262(3) -0.2042(4) 0.5846(2) 0.0738(10) Uani d . 1 . O
H2O -0.801(5) -0.118(6) 0.601(4) 0.100 Uiso d . 1 . H

loop_
_atom_type_symbol
_atom_type_description
_atom_type_scat_dispersion_real
_atom_type_scat_dispersion_imag
_atom_type_scat_source
C C 0.0033 0.0016 'International Tables Vol C Tables 4.2.6.8 and 6.1.1.4'
H H 0.0000 0.0000 'International Tables Vol C Tables 4.2.6.8 and 6.1.1.4'
N N 0.0061 0.0033 'International Tables Vol C Tables 4.2.6.8 and 6.1.1.4'
O O 0.0106 0.0060 'International Tables Vol C Tables 4.2.6.8 and 6.1.1.4'
Br Br -0.2901 2.4595 'International Tables Vol C Tables 4.2.6.8 and 6.1.1.4'

loop_
_geom_angle_atom_site_label_1
_geom_angle_atom_site_label_2
_geom_angle_atom_site_label_3
_geom_angle
_geom_angle_publ_flag
C1 O1 H1O 109.(3) ?
O1 C1 C2 119.3(4) y
O1 C1 C6 121.0(4) y
C2 C1 C6 119.7(4) ?
C3 C2 C1 120.6(4) ?
C3 C2 H2 119.7(3) ?
C1 C2 H2 119.7(3) ?
C2 C3 C4 119.6(4) ?
C2 C3 H3 120.2(3) ?
C4 C3 H3 120.2(2) ?
C5 C4 C3 120.3(4) ?
C5 C4 Br1 120.7(3) y
C3 C4 Br1 119.0(3) y
C4 C5 C6 120.7(4) ?
C4 C5 H5 119.6(2) ?
C6 C5 H5 119.6(3) ?
C5 C6 C1 118.9(4) ?
C5 C6 C7 120.5(4) ?
C1 C6 C7 120.6(3) ?
N1 C7 C6 121.2(4) y
N1 C7 H7 119.4(3) ?
C6 C7 H7 119.4(2) ?
C7 N1 C8 120.2(4) y
N1 C8 C9 109.9(4) y
N1 C8 H8A 109.7(2) ?
C9 C8 H8A 109.7(2) ?
N1 C8 H8B 109.7(2) ?
C9 C8 H8B 109.7(3) ?
H8A C8 H8B 108.2 ?
C10 C9 C8 112.0(4) ?
C10 C9 H9A 109.2(3) ?
C8 C9 H9A 109.2(3) ?
C10 C9 H9B 109.2(2) ?
C8 C9 H9B 109.2(2) ?
H9A C9 H9B 107.9 ?
N2 C10 C9 111.3(4) y
N2 C10 H10A 109.4(2) ?
C9 C10 H10A 109.4(3) ?
N2 C10 H10B 109.4(2) ?
C9 C10 H10B 109.4(3) ?
H10A C10 H10B 108.0 ?
C11 N2 C10 118.1(3) y
N2 C11 C12 122.5(4) y
N2 C11 H11 118.7(2) ?
C12 C11 H11 118.7(2) ?
C13 C12 C17 119.0(4) ?
C13 C12 C11 120.0(4) ?
C17 C12 C11 120.9(3) ?
C14 C13 C12 120.7(4) ?
C14 C13 H13 119.6(2) ?
C12 C13 H13 119.6(3) ?
C13 C14 C15 120.0(4) ?
C13 C14 Br2 119.8(3) y
C15 C14 Br2 120.2(3) y
C16 C15 C14 119.4(4) ?
C16 C15 H15 120.3(3) ?
C14 C15 H15 120.3(3) ?
C15 C16 C17 121.8(4) ?
C15 C16 H16 119.1(3) ?
C17 C16 H16 119.1(3) ?
O2 C17 C16 119.8(4) y
O2 C17 C12 121.2(4) y
C16 C17 C12 119.0(4) ?
C17 O2 H2O 102.(4) ?

loop_
_geom_bond_atom_site_label_1
_geom_bond_atom_site_label_2
_geom_bond_site_symmetry_2
_geom_bond_distance
_geom_bond_publ_flag
O1 C1 . 1.342(5) y
O1 H1O . 0.96(6) ?
C1 C2 . 1.386(6) ?
C1 C6 . 1.396(6) ?
C2 C3 . 1.367(6) ?
C2 H2 . 0.93 ?
C3 C4 . 1.391(6) ?
C3 H3 . 0.93 ?
C4 C5 . 1.361(6) ?
C4 Br1 . 1.897(4) y
C5 C6 . 1.391(5) ?
C5 H5 . 0.93 ?
C6 C7 . 1.450(6) ?
C7 N1 . 1.265(5) y
C7 H7 . 0.93 ?
N1 C8 . 1.461(5) y
C8 C9 . 1.521(6) ?
C8 H8A . 0.97 ?
C8 H8B . 0.97 ?
C9 C10 . 1.515(6) ?
C9 H9A . 0.97 ?
C9 H9B . 0.97 ?
C10 N2 . 1.460(5) y
C10 H10A . 0.97 ?
C10 H10B . 0.97 ?
N2 C11 . 1.273(5) y
C11 C12 . 1.447(5) ?
C11 H11 . 0.93 ?
C12 C13 . 1.398(5) ?
C12 C17 . 1.402(5) ?
C13 C14 . 1.363(6) ?
C13 H13 . 0.93 ?
C14 C15 . 1.394(6) ?
C14 Br2 . 1.892(4) y
C15 C16 . 1.370(7) ?
C15 H15 . 0.93 ?
C16 C17 . 1.371(6) ?
C16 H16 . 0.93 ?
C17 O2 . 1.341(5) y
O2 H2O . 0.86(5) ?

loop_
_geom_torsion_atom_site_label_1
_geom_torsion_atom_site_label_2
_geom_torsion_atom_site_label_3
_geom_torsion_atom_site_label_4
_geom_torsion
O1 C1 C2 C3 -179.7(4)
C6 C1 C2 C3 -1.8(7)
C1 C2 C3 C4 1.9(7)
C2 C3 C4 C5 -1.2(6)
C2 C3 C4 Br1 176.5(3)
C3 C4 C5 C6 0.5(6)
Br1 C4 C5 C6 -177.3(3)
C4 C5 C6 C1 -0.4(6)
C4 C5 C6 C7 179.8(4)
O1 C1 C6 C5 178.9(4)
C2 C1 C6 C5 1.0(6)
O1 C1 C6 C7 -1.3(6)
C2 C1 C6 C7 -179.1(4)
C5 C6 C7 N1 -178.7(4)
C1 C6 C7 N1 1.5(7)
C6 C7 N1 C8 -179.3(4)
C7 N1 C8 C9 -115.7(5)
N1 C8 C9 C10 -174.9(4)
C8 C9 C10 N2 65.7(5)
C9 C10 N2 C11 139.8(4)
C10 N2 C11 C12 178.8(4)
N2 C11 C12 C13 -178.6(4)
N2 C11 C12 C17 -0.4(6)
C17 C12 C13 C14 1.6(6)
C11 C12 C13 C14 179.9(4)
C12 C13 C14 C15 -0.8(6)
C12 C13 C14 Br2 -178.8(3)
C13 C14 C15 C16 0.8(7)
Br2 C14 C15 C16 178.7(4)
C14 C15 C16 C17 -1.6(8)
C15 C16 C17 O2 -178.7(4)
C15 C16 C17 C12 2.4(7)
C13 C12 C17 O2 178.7(4)
C11 C12 C17 O2 0.4(6)
C13 C12 C17 C16 -2.3(6)
C11 C12 C17 C16 179.4(4)

loop_
_cod_related_entry_id
_cod_related_entry_database
_cod_related_entry_code
1 ChemSpider 30652215
